data_1551825
loop_
_publ_author_name
'Michael Gobel'
'Boris H. Tchitchanov'
'Jane S. Murray'
'Peter Politzer'
'Thomas M. Klapotke'

_publ_section_title
;
 Chlorotrinitromethane and its exceptionally short carbon-chlorine bond
;
_journal_name_full 'Nature Chemistry'
_journal_page_first 229
_journal_page_last 235
_journal_paper_doi 10.1038/nchem.179
_journal_volume 1
_journal_year 2009
_chemical_formula_moiety 'C Cl N3 O6'
_chemical_formula_sum 'C Cl N3 O6'
_chemical_formula_weight 185.49
_chemical_name_common Chlorotrinitromethane
_chemical_name_systematic
;
 'Chlorotrinitromethane'
;
_space_group_IT_number 14
_space_group_name_Hall '-P 2ybc'
_space_group_name_H-M_alt 'P 1 21/c 1'
_symmetry_cell_setting monoclinic
_symmetry_space_group_name_H-M 'P 1 21/c 1'
_atom_sites_solution_primary direct
_atom_sites_solution_secondary difmap
_cell_angle_alpha 90.00
_cell_angle_beta 106.53(1)
_cell_angle_gamma 90.00
_cell_formula_units_Z 4
_cell_length_a 10.3347(5)
_cell_length_b 5.7397(1)
_cell_length_c 10.3885(2)
_cell_measurement_reflns_used 6825
_cell_measurement_temperature 100(2)
_cell_measurement_theta_max 32.3807
_cell_measurement_theta_min 3.7490
_cell_volume 590.76(4)
_computing_structure_refinement 'SHELXL-97 (Sheldrick, 1997)'
_diffrn_ambient_temperature 100(2)
_diffrn_measured_fraction_theta_full 0.993
_diffrn_measured_fraction_theta_max 0.993
_diffrn_measurement_device_type 'Oxford Xcalibur3 CCD'
_diffrn_measurement_method omgega-scan
_diffrn_radiation_monochromator graphite
_diffrn_radiation_source 'fine-focus sealed tube'
_diffrn_radiation_type MoK\a
_diffrn_radiation_wavelength 0.71073
_diffrn_reflns_av_R_equivalents 0.0916
_diffrn_reflns_av_sigmaI/netI 0.0448
_diffrn_reflns_limit_h_max 12
_diffrn_reflns_limit_h_min -11
_diffrn_reflns_limit_k_max 6
_diffrn_reflns_limit_k_min -6
_diffrn_reflns_limit_l_max 12
_diffrn_reflns_limit_l_min -12
_diffrn_reflns_number 6349
_diffrn_reflns_theta_full 25.25
_diffrn_reflns_theta_max 25.00
_diffrn_reflns_theta_min 4.02
_exptl_absorpt_coefficient_mu 0.639
_exptl_absorpt_correction_type none
_exptl_crystal_colour colorless
_exptl_crystal_density_diffrn 2.086
_exptl_crystal_density_method 'not measured'
_exptl_crystal_description 'rectangular block'
_exptl_crystal_F_000 368
_exptl_crystal_size_max 0.44
_exptl_crystal_size_mid 0.26
_exptl_crystal_size_min 0.23
_refine_diff_density_max 0.319
_refine_diff_density_min -0.348
_refine_diff_density_rms 0.073
_refine_ls_goodness_of_fit_ref 1.056
_refine_ls_matrix_type full
_refine_ls_number_parameters 100
_refine_ls_number_reflns 1031
_refine_ls_number_restraints 0
_refine_ls_restrained_S_all 1.056
_refine_ls_R_factor_all 0.0323
_refine_ls_R_factor_gt 0.0305
_refine_ls_shift/su_max 0.000
_refine_ls_shift/su_mean 0.000
_refine_ls_structure_factor_coef Fsqd
_refine_ls_weighting_details 'calc w=1/[\s^2^(Fo^2^)+(0.0498P)^2^+0.1086P] where P=(Fo^2^+2Fc^2^)/3'
_refine_ls_weighting_scheme calc
_refine_ls_wR_factor_gt 0.0774
_refine_ls_wR_factor_ref 0.0792
_reflns_number_gt 929
_reflns_number_total 1031
_reflns_threshold_expression >2\s(I)
_cod_data_source_file nchem.179-s2.cif
_cod_data_source_block cx465
_cod_original_sg_symbol_H-M P21/c
_cod_database_code 1551825

loop_
_symmetry_equiv_pos_as_xyz
'x, y, z'
'-x, y+1/2, -z+1/2'
'-x, -y, -z'
'x, -y-1/2, z-1/2'

loop_
_atom_site_label
_atom_site_type_symbol
_atom_site_fract_x
_atom_site_fract_y
_atom_site_fract_z
_atom_site_U_iso_or_equiv
_atom_site_adp_type
_atom_site_occupancy
_atom_site_symmetry_multiplicity
_atom_site_calc_flag
_atom_site_refinement_flags
_atom_site_disorder_assembly
_atom_site_disorder_group
C1 C 0.24727(16) 0.3633(3) 0.27044(14) 0.0140(4) Uani 1 1 d . . .
Cl1 Cl 0.23149(4) 0.55773(6) 0.38780(3) 0.01648(19) Uani 1 1 d . . .
N1 N 0.12666(13) 0.1938(2) 0.22917(12) 0.0152(3) Uani 1 1 d . . .
N2 N 0.25563(14) 0.4813(2) 0.13948(13) 0.0162(3) Uani 1 1 d . . .
N3 N 0.37531(14) 0.2133(2) 0.31886(12) 0.0167(3) Uani 1 1 d . . .
O1 O 0.09219(12) 0.10841(19) 0.32109(11) 0.0207(3) Uani 1 1 d . . .
O2 O 0.08030(12) 0.1590(2) 0.10995(11) 0.0212(3) Uani 1 1 d . . .
O3 O 0.18534(13) 0.6503(2) 0.10419(11) 0.0245(3) Uani 1 1 d . . .
O4 O 0.33174(12) 0.3892(2) 0.08459(11) 0.0218(3) Uani 1 1 d . . .
O5 O 0.47602(12) 0.3172(2) 0.37930(11) 0.0236(3) Uani 1 1 d . . .
O6 O 0.36280(13) 0.0082(2) 0.28900(12) 0.0238(3) Uani 1 1 d . . .

loop_
_atom_site_aniso_label
_atom_site_aniso_U_11
_atom_site_aniso_U_22
_atom_site_aniso_U_33
_atom_site_aniso_U_23
_atom_site_aniso_U_13
_atom_site_aniso_U_12
C1 0.0178(9) 0.0138(8) 0.0114(7) -0.0008(6) 0.0058(6) -0.0026(6)
Cl1 0.0228(3) 0.0150(3) 0.0131(3) -0.00296(13) 0.00735(19) 0.00000(14)
N1 0.0158(8) 0.0140(7) 0.0166(7) -0.0004(5) 0.0062(6) 0.0001(5)
N2 0.0202(8) 0.0182(7) 0.0109(6) -0.0009(5) 0.0055(6) -0.0056(6)
N3 0.0190(8) 0.0187(7) 0.0147(6) 0.0008(5) 0.0084(6) 0.0004(6)
O1 0.0217(7) 0.0230(6) 0.0200(6) 0.0038(5) 0.0103(5) -0.0050(5)
O2 0.0227(7) 0.0266(7) 0.0144(6) -0.0062(4) 0.0056(5) -0.0071(5)
O3 0.0362(8) 0.0189(6) 0.0180(6) 0.0047(5) 0.0071(5) 0.0018(5)
O4 0.0221(7) 0.0318(7) 0.0144(6) -0.0036(5) 0.0098(5) -0.0058(5)
O5 0.0162(7) 0.0306(7) 0.0224(6) -0.0034(5) 0.0026(5) -0.0040(5)
O6 0.0262(8) 0.0170(6) 0.0308(7) -0.0022(5) 0.0122(6) 0.0032(5)

loop_
_atom_type_symbol
_atom_type_description
_atom_type_scat_dispersion_real
_atom_type_scat_dispersion_imag
_atom_type_scat_source
C C 0.0033 0.0016 'International Tables Vol C Tables 4.2.6.8 and 6.1.1.4'
Cl Cl 0.1484 0.1585 'International Tables Vol C Tables 4.2.6.8 and 6.1.1.4'
N N 0.0061 0.0033 'International Tables Vol C Tables 4.2.6.8 and 6.1.1.4'
O O 0.0106 0.0060 'International Tables Vol C Tables 4.2.6.8 and 6.1.1.4'

loop_
_geom_angle_atom_site_label_1
_geom_angle_atom_site_label_2
_geom_angle_atom_site_label_3
_geom_angle
_geom_angle_site_symmetry_1
_geom_angle_site_symmetry_3
N3 C1 N1 106.83(11) . .
N3 C1 N2 105.96(11) . .
N1 C1 N2 105.96(11) . .
N3 C1 Cl1 112.53(10) . .
N1 C1 Cl1 112.32(10) . .
N2 C1 Cl1 112.73(10) . .
O2 N1 O1 128.25(14) . .
O2 N1 C1 116.21(12) . .
O1 N1 C1 115.52(12) . .
O3 N2 O4 128.44(14) . .
O3 N2 C1 116.17(13) . .
O4 N2 C1 115.38(13) . .
O5 N3 O6 128.61(14) . .
O5 N3 C1 115.28(13) . .
O6 N3 C1 116.09(12) . .

loop_
_geom_bond_atom_site_label_1
_geom_bond_atom_site_label_2
_geom_bond_distance
_geom_bond_site_symmetry_2
C1 N3 1.538(2) .
C1 N1 1.543(2) .
C1 N2 1.5439(19) .
C1 Cl1 1.6944(14) .
N1 O2 1.2107(17) .
N1 O1 1.2135(18) .
N2 O3 1.2048(19) .
N2 O4 1.2158(19) .
N3 O5 1.2088(18) .
N3 O6 1.2148(19) .

loop_
_geom_torsion_atom_site_label_1
_geom_torsion_atom_site_label_2
_geom_torsion_atom_site_label_3
_geom_torsion_atom_site_label_4
_geom_torsion
_geom_torsion_site_symmetry_1
_geom_torsion_site_symmetry_2
_geom_torsion_site_symmetry_3
_geom_torsion_site_symmetry_4
N3 C1 N1 O2 -101.25(14) . . . .
N2 C1 N1 O2 11.41(17) . . . .
Cl1 C1 N1 O2 134.90(12) . . . .
N3 C1 N1 O1 77.27(15) . . . .
N2 C1 N1 O1 -170.07(13) . . . .
Cl1 C1 N1 O1 -46.58(16) . . . .
N3 C1 N2 O3 -161.22(13) . . . .
N1 C1 N2 O3 85.51(15) . . . .
Cl1 C1 N2 O3 -37.72(17) . . . .
N3 C1 N2 O4 19.50(17) . . . .
N1 C1 N2 O4 -93.77(15) . . . .
Cl1 C1 N2 O4 143.00(12) . . . .
N1 C1 N3 O5 -166.05(12) . . . .
N2 C1 N3 O5 81.28(14) . . . .
Cl1 C1 N3 O5 -42.34(15) . . . .
N1 C1 N3 O6 15.51(16) . . . .
N2 C1 N3 O6 -97.15(14) . . . .
Cl1 C1 N3 O6 139.23(12) . . . .
